data_7248657
loop_
_publ_author_name
'Ward, Jas S.'

_publ_section_title
;
 The atypical solubility of silver(i) pentafluorobenzoate and its use as a
 catch-and-release agent
;
_journal_issue 23
_journal_name_full CrystEngComm
_journal_page_first 3088
_journal_page_last 3097
_journal_paper_doi 10.1039/D4CE00441H
_journal_volume 26
_journal_year 2024
_chemical_formula_moiety 'C17 H6 Ag2 F10 O6, C14 Ag2 F10 O4'
_chemical_formula_sum 'C31 H6 Ag4 F20 O10'
_chemical_formula_weight 1349.84
_space_group_crystal_system triclinic
_space_group_IT_number 2
_space_group_name_Hall '-P 1'
_space_group_name_H-M_alt 'P -1'
_atom_sites_solution_hydrogens geom
_atom_sites_solution_primary dual
_audit_creation_date 2023-11-16
_audit_creation_method
;
Olex2 1.2
(compiled 2018.05.29 svn.r3508 for OlexSys, GUI svn.r5506)
;
_audit_update_record
;
2023-11-24 deposited with the CCDC.	2024-05-20 downloaded from the CCDC.
;
_cell_angle_alpha 74.645(3)
_cell_angle_beta 89.103(3)
_cell_angle_gamma 80.350(3)
_cell_formula_units_Z 2
_cell_length_a 5.5552(2)
_cell_length_b 16.0610(7)
_cell_length_c 20.9338(6)
_cell_measurement_reflns_used 4642
_cell_measurement_temperature 120(2)
_cell_measurement_theta_max 74.2390
_cell_measurement_theta_min 3.1390
_cell_volume 1774.79(12)
_computing_cell_refinement 'CrysAlisPro 1.171.42.89a (Rigaku OD, 2023)'
_computing_data_collection 'CrysAlisPro 1.171.42.89a (Rigaku OD, 2023)'
_computing_data_reduction 'CrysAlisPro 1.171.42.89a (Rigaku OD, 2023)'
_computing_molecular_graphics 'Olex2 (Dolomanov et al., 2009)'
_computing_publication_material 'Olex2 (Dolomanov et al., 2009)'
_computing_structure_refinement 'ShelXL (Sheldrick, 2015)'
_computing_structure_solution 'ShelXT (Sheldrick, 2015)'
_diffrn_ambient_temperature 120.0
_diffrn_detector 'Hybrid Pixel Array Detector'
_diffrn_detector_area_resol_mean 10.0000
_diffrn_detector_type 'HyPix-Arc 100'
_diffrn_measured_fraction_theta_full 0.999
_diffrn_measured_fraction_theta_max 0.996
_diffrn_measurement_details
;
List of Runs (angles in degrees, time in seconds):

  # Type    Start    End  Width  t~exp~   \w     \q     \k     \f   Frames
#--------------------------------------------------------------------------
  1  \w    -22.00   4.00   0.50    0.40    --  -51.51  59.00 163.00   52
  2  \w   -104.00 -79.00   0.50    0.40    --  -51.51 -59.00  23.00   50
  3  \w     34.00 121.00   0.50    0.40    --   51.89  59.00 163.00  174
  4  \w    -21.00  58.00   0.50    0.40    --   51.89 -59.00  23.00  158
  5  \w   -161.00 -95.00   0.50    1.65    --  -87.58 -59.00  23.00  132
  6  \w    -56.00 -20.00   0.50    1.65    --  -87.58  59.00 163.00   72
  7  \w     95.00 175.00   0.50    1.65    --  102.12  59.00 163.00  160
  8  \w     32.00  58.00   0.50    1.65    --  102.12 -59.00  23.00   52
  9  \w     -3.00  23.00   0.50    0.40    --  -51.51  19.00 -30.00   52
 10  \w   -122.00 -76.00   0.50    0.40    --  -51.51-125.00 120.00   92
 11  \w     54.00 103.00   0.50    0.40    --   51.89-125.00-120.00   98
 12  \w    -55.00 -21.00   0.50    1.65    --  -87.58  77.00 -30.00   68
 13  \w   -141.00 -86.00   0.50    1.65    --  -87.58 -99.00 150.00  110
 14  \w    -92.00 -60.00   0.50    1.65    --  -87.58  77.00 -30.00   64
 15  \w   -132.00 -78.00   0.50    1.65    --  -87.58 -38.00  60.00  108
 16  \w    -53.00 -13.00   0.50    1.65    --  -87.58  57.00-120.00   80
 17  \w     26.00  51.00   0.50    1.65    --  102.12 -38.00-150.00   50
 18  \w     37.00  95.00   0.50    1.65    --  102.12 -77.00   0.00  116
 19  \w     52.00 104.00   0.50    1.65    --  102.12 -99.00 150.00  104
 20  \w     80.00 106.00   0.50    1.65    --  102.12 -99.00 -60.00   52
 21  \w     26.00  51.00   0.50    1.65    --  102.12 -38.00  90.00   50
 22  \w    130.00 163.00   0.50    1.65    --  102.12  19.00  30.00   66
 23  \w     82.00 130.00   0.50    1.65    --  102.12 125.00  30.00   96
 24  \w     81.00 106.00   0.50    1.65    --  102.12 -99.00-150.00   50
 25  \w     82.00 133.00   0.50    1.65    --  102.12 125.00  90.00  102
 26  \w     36.00  76.00   0.50    1.65    --  102.12 -99.00-150.00   80
 27  \w     60.00 105.00   0.50    1.65    --  102.12 -99.00-180.00   90
 28  \w    147.00 173.00   0.50    1.65    --  102.12 125.00  90.00   52
 29  \w    119.00 162.00   0.50    1.65    --  102.12  19.00 120.00   86
 30  \w     40.00 106.00   0.50    1.65    --  102.12 -99.00 120.00  132
 31  \w     32.00  86.00   0.50    1.65    --  102.12-125.00 -60.00  108
 32  \w     70.00 106.00   0.50    1.65    --  102.12 -99.00  60.00   72
 33  \w     32.00  68.00   0.50    1.65    --  102.12-125.00-150.00   72
 34  \w     47.00  75.00   0.50    1.65    --  102.12 -57.00 -90.00   56
 35  \w     25.00  50.00   0.50    1.65    --  102.12 -38.00  30.00   50
 36  \w     92.00 118.00   0.50    1.65    --  102.12  19.00  30.00   52
 37  \w     33.00  70.00   0.50    1.65    --  102.12-125.00 -90.00   74
 38  \w     35.00  79.00   0.50    1.65    --  102.12 -57.00  30.00   88
 39  \w     70.00 103.00   0.50    1.65    --  102.12  19.00 120.00   66
 40  \w     26.00  51.00   0.50    1.65    --  102.12 -38.00-180.00   50
 41  \w     57.00 104.00   0.50    1.65    --  102.12 -99.00-120.00   94
 42  \w     40.00 111.00   0.50    1.65    --  102.12-125.00 -30.00  142
 43  \w     27.00  52.00   0.50    1.65    --  102.12 -38.00 -90.00   50
 44  \w     41.00 107.00   0.50    1.65    --  107.25-105.00   4.27  132
;
_diffrn_measurement_device 'four-circle diffractometer'
_diffrn_measurement_device_type 'XtaLAB Synergy R, HyPix-Arc 100'
_diffrn_measurement_method '\w scans'
_diffrn_orient_matrix_type 'CrysAlisPro convention (1999,Acta A55,543-557)'
_diffrn_orient_matrix_UB_11 -0.2782603000
_diffrn_orient_matrix_UB_12 0.0028514000
_diffrn_orient_matrix_UB_13 -0.0030052000
_diffrn_orient_matrix_UB_21 -0.0315083000
_diffrn_orient_matrix_UB_22 0.0500582000
_diffrn_orient_matrix_UB_23 0.0538307000
_diffrn_orient_matrix_UB_31 -0.0279199000
_diffrn_orient_matrix_UB_32 0.0875972000
_diffrn_orient_matrix_UB_33 -0.0540621000
_diffrn_radiation_monochromator mirror
_diffrn_radiation_probe x-ray
_diffrn_radiation_type CuK\a
_diffrn_radiation_wavelength 1.54184
_diffrn_reflns_av_R_equivalents 0.0903
_diffrn_reflns_av_unetI/netI 0.0905
_diffrn_reflns_Laue_measured_fraction_full 0.999
_diffrn_reflns_Laue_measured_fraction_max 0.996
_diffrn_reflns_limit_h_max 6
_diffrn_reflns_limit_h_min -6
_diffrn_reflns_limit_k_max 20
_diffrn_reflns_limit_k_min -19
_diffrn_reflns_limit_l_max 21
_diffrn_reflns_limit_l_min -26
_diffrn_reflns_number 24928
_diffrn_reflns_point_group_measured_fraction_full 0.999
_diffrn_reflns_point_group_measured_fraction_max 0.996
_diffrn_reflns_theta_full 67.684
_diffrn_reflns_theta_max 74.479
_diffrn_reflns_theta_min 2.190
_diffrn_source 'Rotating-anode X-ray tube'
_diffrn_source_type 'PhotonJet R (Cu) X-ray Source'
_exptl_absorpt_coefficient_mu 18.998
_exptl_absorpt_correction_T_max 0.881
_exptl_absorpt_correction_T_min 0.297
_exptl_absorpt_correction_type analytical
_exptl_absorpt_process_details
;
CrysAlisPro 1.171.42.89a (Rigaku Oxford Diffraction, 2023)
Analytical numeric absorption correction using a multifaceted crystal
model based on expressions derived by R.C. Clark & J.S. Reid.
(Clark, R. C. & Reid, J. S. (1995). Acta Cryst. A51, 887-897)
Empirical absorption correction using spherical harmonics,
implemented in SCALE3 ABSPACK scaling algorithm.
;
_exptl_crystal_colour colourless
_exptl_crystal_colour_primary colourless
_exptl_crystal_density_diffrn 2.526
_exptl_crystal_description needle
_exptl_crystal_F_000 1280
_exptl_crystal_recrystallization_method 'Re-crystallisation from solvent: methyl acetate/pentane'
_exptl_crystal_size_max 0.097
_exptl_crystal_size_mid 0.012
_exptl_crystal_size_min 0.007
_refine_diff_density_max 0.800
_refine_diff_density_min -1.073
_refine_diff_density_rms 0.161
_refine_ls_extinction_method none
_refine_ls_goodness_of_fit_ref 1.011
_refine_ls_hydrogen_treatment constr
_refine_ls_matrix_type full
_refine_ls_number_parameters 588
_refine_ls_number_reflns 7191
_refine_ls_number_restraints 0
_refine_ls_restrained_S_all 1.011
_refine_ls_R_factor_all 0.0905
_refine_ls_R_factor_gt 0.0465
_refine_ls_shift/su_max 0.001
_refine_ls_shift/su_mean 0.000
_refine_ls_structure_factor_coef Fsqd
_refine_ls_weighting_details 'w=1/[\s^2^(Fo^2^)+(0.0303P)^2^] where P=(Fo^2^+2Fc^2^)/3'
_refine_ls_weighting_scheme calc
_refine_ls_wR_factor_gt 0.0809
_refine_ls_wR_factor_ref 0.0924
_reflns_Friedel_coverage 0.000
_reflns_number_gt 4740
_reflns_number_total 7191
_reflns_threshold_expression 'I > 2\s(I)'
_cod_data_source_file d4ce00441h2.cif
_cod_data_source_block 1_MeOAc
_cod_depositor_comments 'Adding full bibliography for 7248652--7248666.cif.'
_cod_database_code 7248657
_shelxl_version_number 2014/6
_shelx_space_group_comment
;
The symmetry employed for this shelxl refinement is uniquely defined
by the following loop, which should always be used as a source of
symmetry information in preference to the above space-group names.
They are only intended as comments.
;
_shelx_estimated_absorpt_t_max 0.878
_shelx_estimated_absorpt_t_min 0.260
_diffrn_oxdiff_digest_frames
;
017ad6d70c35dfe7c56a7c9213761cd3ab03754db65
;
_reflns_odcompleteness_completeness 99.56
_reflns_odcompleteness_iscentric 1
_reflns_odcompleteness_theta 74.33
_olex2_refinement_description
;
1. Fixed Uiso
 At 1.5 times of:
  All C(H,H,H) groups
2.a Idealised Me refined as rotating group:
 C104(H10A,H10B,H10C), C105(H10D,H10E,H10F)
;
_olex2_submission_special_instructions 'No special instructions were received'
_oxdiff_diffrn_reflns_filtered 349
_oxdiff_exptl_absorpt_empirical_details
;
Empirical correction (ABSPACK) includes:
- Absorption correction using spherical harmonics
- Frame scaling
- B-factor correction
;
_oxdiff_exptl_absorpt_empirical_full_max 1.965
_oxdiff_exptl_absorpt_empirical_full_min 0.579

loop_
_space_group_symop_operation_xyz
'x, y, z'
'-x, -y, -z'

loop_
_atom_site_label
_atom_site_type_symbol
_atom_site_fract_x
_atom_site_fract_y
_atom_site_fract_z
_atom_site_U_iso_or_equiv
_atom_site_adp_type
_atom_site_occupancy
_atom_site_site_symmetry_order
_atom_site_calc_flag
_atom_site_refinement_flags_posn
_atom_site_refinement_flags_adp
_atom_site_refinement_flags_occupancy
_atom_site_disorder_assembly
_atom_site_disorder_group
Ag1 Ag 0.56915(9) 0.46948(4) 0.08336(2) 0.02686(13) Uani 1 1 d . . . . .
Ag2 Ag 0.95563(9) 0.56825(4) 0.03829(3) 0.02918(14) Uani 1 1 d . . . . .
Ag3 Ag 0.89812(9) 0.09743(4) 0.47056(3) 0.02841(13) Uani 1 1 d . . . . .
Ag4 Ag 0.50635(10) 0.03353(4) 0.42590(3) 0.03306(14) Uani 1 1 d . . . . .
F20 F 0.0252(7) 0.7350(3) -0.06778(19) 0.0338(10) Uani 1 1 d . . . . .
F21 F -0.3069(9) 0.8768(3) -0.0668(3) 0.0561(14) Uani 1 1 d . . . . .
F22 F -0.2698(9) 0.9662(3) 0.0249(3) 0.0604(14) Uani 1 1 d . . . . .
F23 F 0.1093(9) 0.9161(4) 0.1138(3) 0.0560(13) Uani 1 1 d . . . . .
F24 F 0.4411(8) 0.7746(3) 0.1148(2) 0.0440(11) Uani 1 1 d . . . . .
F40 F 1.0859(8) 0.3870(3) 0.27639(18) 0.0404(11) Uani 1 1 d . . . . .
F41 F 1.4480(8) 0.2972(3) 0.36367(19) 0.0455(12) Uani 1 1 d . . . . .
F42 F 1.8285(8) 0.1922(3) 0.32514(19) 0.0404(11) Uani 1 1 d . . . . .
F43 F 1.8411(8) 0.1767(3) 0.2004(2) 0.0361(10) Uani 1 1 d . . . . .
F44 F 1.4790(7) 0.2655(3) 0.11214(19) 0.0331(10) Uani 1 1 d . . . . .
F60 F 0.4594(9) 0.2597(3) 0.6052(2) 0.0458(12) Uani 1 1 d . . . . .
F61 F 0.1481(11) 0.3927(4) 0.6291(3) 0.0642(15) Uani 1 1 d . . . . .
F62 F -0.2592(10) 0.4659(4) 0.5501(3) 0.0673(16) Uani 1 1 d . . . . .
F63 F -0.3414(9) 0.4058(4) 0.4444(3) 0.0605(14) Uani 1 1 d . . . . .
F64 F -0.0309(8) 0.2754(3) 0.4179(2) 0.0388(11) Uani 1 1 d . . . . .
F80 F 1.3145(8) 0.0910(3) 0.2849(2) 0.0369(10) Uani 1 1 d . . . . .
F81 F 1.6287(9) 0.0309(4) 0.2018(2) 0.0526(13) Uani 1 1 d . . . . .
F82 F 1.6494(9) -0.1327(4) 0.1889(2) 0.0567(14) Uani 1 1 d . . . . .
F83 F 1.3332(10) -0.2353(3) 0.2555(2) 0.0547(14) Uani 1 1 d . . . . .
F84 F 1.0160(9) -0.1770(3) 0.3377(2) 0.0420(11) Uani 1 1 d . . . . .
O11 O 0.3603(8) 0.6014(3) 0.0177(2) 0.0244(10) Uani 1 1 d . . . . .
O13 O 0.6490(8) 0.6742(3) 0.0370(2) 0.0271(11) Uani 1 1 d . . . . .
O31 O 0.8644(9) 0.3931(3) 0.1557(2) 0.0299(11) Uani 1 1 d . . . . .
O33 O 1.1659(8) 0.4308(3) 0.0865(2) 0.0253(11) Uani 1 1 d . . . . .
O51 O 0.6183(8) 0.1844(3) 0.5068(2) 0.0297(11) Uani 1 1 d . . . . .
O53 O 0.3068(9) 0.1280(3) 0.4781(2) 0.0324(12) Uani 1 1 d . . . . .
O71 O 1.0933(8) 0.0181(3) 0.4063(2) 0.0253(10) Uani 1 1 d . . . . .
O73 O 0.7730(9) -0.0170(4) 0.3614(2) 0.0340(12) Uani 1 1 d . . . . .
O101 O 0.2988(14) 0.5527(5) 0.1668(3) 0.0636(19) Uani 1 1 d . . . . .
O103 O 0.0900(16) 0.6067(5) 0.2408(4) 0.072(2) Uani 1 1 d . . . . .
C12 C 0.4336(13) 0.6695(5) 0.0258(3) 0.0250(15) Uani 1 1 d . . . . .
C14 C 0.2464(13) 0.7499(5) 0.0229(3) 0.0251(15) Uani 1 1 d . . . . .
C15 C 0.0493(13) 0.7781(5) -0.0226(4) 0.0298(17) Uani 1 1 d . . . . .
C16 C -0.1208(14) 0.8502(5) -0.0225(4) 0.0373(19) Uani 1 1 d . . . . .
C17 C -0.1005(15) 0.8965(5) 0.0238(5) 0.043(2) Uani 1 1 d . . . . .
C18 C 0.0890(14) 0.8699(6) 0.0692(4) 0.0394(19) Uani 1 1 d . . . . .
C19 C 0.2594(13) 0.7983(5) 0.0680(4) 0.0324(18) Uani 1 1 d . . . . .
C32 C 1.0837(12) 0.3884(5) 0.1403(3) 0.0233(15) Uani 1 1 d . . . . .
C34 C 1.2736(12) 0.3288(5) 0.1912(3) 0.0245(16) Uani 1 1 d . . . . .
C35 C 1.2665(13) 0.3342(5) 0.2558(3) 0.0298(17) Uani 1 1 d . . . . .
C36 C 1.4531(13) 0.2884(5) 0.3009(3) 0.0306(17) Uani 1 1 d . . . . .
C37 C 1.6420(13) 0.2362(5) 0.2821(3) 0.0297(17) Uani 1 1 d . . . . .
C38 C 1.6534(13) 0.2273(5) 0.2185(3) 0.0273(16) Uani 1 1 d . . . . .
C39 C 1.4660(13) 0.2746(5) 0.1739(3) 0.0241(15) Uani 1 1 d . . . . .
C52 C 0.3976(12) 0.1845(5) 0.4975(3) 0.0230(15) Uani 1 1 d . . . . .
C54 C 0.2259(13) 0.2605(5) 0.5116(3) 0.0268(16) Uani 1 1 d . . . . .
C55 C 0.2611(14) 0.2943(5) 0.5638(3) 0.0313(17) Uani 1 1 d . . . . .
C56 C 0.1036(15) 0.3628(6) 0.5774(4) 0.0397(19) Uani 1 1 d . . . . .
C57 C -0.1000(16) 0.3993(6) 0.5372(4) 0.045(2) Uani 1 1 d . . . . .
C58 C -0.1427(15) 0.3697(6) 0.4835(4) 0.045(2) Uani 1 1 d . . . . .
C59 C 0.0171(13) 0.3009(5) 0.4719(4) 0.0338(18) Uani 1 1 d . . . . .
C72 C 0.9928(12) -0.0114(4) 0.3643(3) 0.0213(14) Uani 1 1 d . . . . .
C74 C 1.1580(12) -0.0410(5) 0.3143(3) 0.0237(15) Uani 1 1 d . . . . .
C75 C 1.3172(13) 0.0100(5) 0.2783(4) 0.0306(17) Uani 1 1 d . . . . .
C76 C 1.4782(14) -0.0195(5) 0.2357(4) 0.0326(18) Uani 1 1 d . . . . .
C77 C 1.4870(14) -0.1023(6) 0.2286(4) 0.0356(18) Uani 1 1 d . . . . .
C78 C 1.3254(15) -0.1547(5) 0.2622(4) 0.0338(17) Uani 1 1 d . . . . .
C79 C 1.1653(14) -0.1232(5) 0.3037(3) 0.0318(18) Uani 1 1 d . . . . .
C102 C 0.281(2) 0.5625(7) 0.2218(5) 0.057(3) Uani 1 1 d . . . . .
C104 C -0.098(2) 0.6500(8) 0.1908(5) 0.070(3) Uani 1 1 d . . . . .
H10A H -0.0277 0.6885 0.1534 0.104 Uiso 1 1 calc GR . . . .
H10B H -0.2275 0.6850 0.2095 0.104 Uiso 1 1 calc GR . . . .
H10C H -0.1661 0.6061 0.1753 0.104 Uiso 1 1 calc GR . . . .
C105 C 0.469(2) 0.5219(8) 0.2779(5) 0.073(3) Uani 1 1 d . . . . .
H10D H 0.6041 0.4848 0.2629 0.109 Uiso 1 1 calc GR . . . .
H10E H 0.3924 0.4862 0.3156 0.109 Uiso 1 1 calc GR . . . .
H10F H 0.5309 0.5684 0.2916 0.109 Uiso 1 1 calc GR . . . .

loop_
_atom_site_aniso_label
_atom_site_aniso_U_11
_atom_site_aniso_U_22
_atom_site_aniso_U_33
_atom_site_aniso_U_23
_atom_site_aniso_U_13
_atom_site_aniso_U_12
Ag1 0.0148(2) 0.0312(3) 0.0311(3) -0.0015(2) -0.0046(2) -0.0048(2)
Ag2 0.0154(2) 0.0301(3) 0.0395(3) -0.0052(2) -0.0005(2) -0.0033(2)
Ag3 0.0194(3) 0.0343(3) 0.0337(3) -0.0158(2) 0.0000(2) 0.0002(2)
Ag4 0.0188(3) 0.0463(4) 0.0398(3) -0.0240(3) -0.0003(2) -0.0012(2)
F20 0.025(2) 0.041(3) 0.035(2) -0.0084(19) -0.0128(17) -0.0073(19)
F21 0.036(3) 0.043(3) 0.084(4) -0.012(3) -0.034(3) 0.002(2)
F22 0.035(3) 0.046(3) 0.101(4) -0.028(3) -0.013(3) 0.009(2)
F23 0.045(3) 0.058(3) 0.071(3) -0.038(3) -0.002(3) 0.007(3)
F24 0.034(3) 0.056(3) 0.043(3) -0.024(2) -0.016(2) 0.010(2)
F40 0.026(2) 0.068(3) 0.024(2) -0.012(2) -0.0012(17) 0.002(2)
F41 0.038(3) 0.075(4) 0.020(2) -0.010(2) -0.0049(18) -0.002(2)
F42 0.029(2) 0.050(3) 0.031(2) 0.003(2) -0.0149(19) 0.005(2)
F43 0.026(2) 0.033(2) 0.046(2) -0.008(2) -0.0068(19) 0.0025(19)
F44 0.027(2) 0.037(3) 0.034(2) -0.0082(18) -0.0050(17) -0.0031(19)
F60 0.044(3) 0.059(3) 0.042(3) -0.030(2) -0.004(2) 0.000(2)
F61 0.067(4) 0.078(4) 0.065(3) -0.055(3) 0.005(3) -0.002(3)
F62 0.051(3) 0.060(4) 0.098(4) -0.048(3) 0.008(3) 0.015(3)
F63 0.038(3) 0.053(3) 0.082(4) -0.019(3) -0.012(3) 0.020(3)
F64 0.032(2) 0.048(3) 0.038(2) -0.017(2) -0.0111(19) 0.000(2)
F80 0.039(3) 0.032(3) 0.044(2) -0.014(2) 0.005(2) -0.012(2)
F81 0.050(3) 0.069(4) 0.053(3) -0.028(3) 0.026(2) -0.036(3)
F82 0.049(3) 0.082(4) 0.062(3) -0.052(3) 0.030(3) -0.025(3)
F83 0.069(4) 0.053(3) 0.059(3) -0.038(3) 0.025(3) -0.022(3)
F84 0.050(3) 0.042(3) 0.046(3) -0.022(2) 0.018(2) -0.024(2)
O11 0.018(2) 0.031(3) 0.025(2) -0.004(2) -0.0013(19) -0.011(2)
O13 0.015(2) 0.029(3) 0.038(3) -0.011(2) -0.001(2) -0.003(2)
O31 0.020(3) 0.034(3) 0.030(3) 0.002(2) -0.003(2) -0.006(2)
O33 0.017(2) 0.034(3) 0.022(2) 0.002(2) 0.0022(19) -0.009(2)
O51 0.017(2) 0.038(3) 0.034(3) -0.015(2) -0.004(2) 0.006(2)
O53 0.024(3) 0.037(3) 0.043(3) -0.024(2) 0.002(2) -0.004(2)
O71 0.023(2) 0.035(3) 0.023(2) -0.017(2) -0.0016(19) -0.003(2)
O73 0.015(2) 0.058(4) 0.035(3) -0.026(2) 0.003(2) -0.004(2)
O101 0.077(5) 0.072(5) 0.049(4) -0.031(3) 0.015(3) -0.009(4)
O103 0.085(6) 0.067(5) 0.069(5) -0.032(4) 0.020(4) -0.010(5)
C12 0.021(4) 0.029(4) 0.022(4) -0.003(3) 0.003(3) -0.003(3)
C14 0.023(4) 0.030(4) 0.021(3) -0.005(3) -0.006(3) -0.002(3)
C15 0.018(4) 0.031(4) 0.036(4) -0.001(3) -0.008(3) -0.004(3)
C16 0.022(4) 0.029(4) 0.056(5) -0.002(4) -0.022(4) -0.002(3)
C17 0.025(4) 0.031(5) 0.070(6) -0.014(4) -0.004(4) 0.004(4)
C18 0.023(4) 0.045(5) 0.054(5) -0.020(4) -0.003(4) -0.004(4)
C19 0.018(4) 0.040(5) 0.035(4) -0.004(3) -0.005(3) -0.002(3)
C32 0.010(3) 0.029(4) 0.027(4) -0.001(3) -0.006(3) -0.001(3)
C34 0.017(3) 0.037(4) 0.016(3) 0.003(3) -0.003(3) -0.009(3)
C35 0.022(4) 0.037(5) 0.028(4) -0.005(3) -0.002(3) -0.005(3)
C36 0.020(4) 0.043(5) 0.022(4) 0.002(3) -0.010(3) -0.003(3)
C37 0.024(4) 0.033(4) 0.026(4) 0.006(3) -0.011(3) -0.008(3)
C38 0.021(4) 0.027(4) 0.033(4) -0.004(3) 0.000(3) -0.007(3)
C39 0.020(3) 0.028(4) 0.025(4) -0.003(3) -0.002(3) -0.011(3)
C52 0.017(3) 0.031(4) 0.018(3) -0.008(3) -0.001(3) 0.005(3)
C54 0.024(4) 0.025(4) 0.035(4) -0.014(3) 0.006(3) -0.004(3)
C55 0.027(4) 0.041(5) 0.031(4) -0.017(3) 0.002(3) -0.009(3)
C56 0.034(5) 0.046(5) 0.049(5) -0.031(4) 0.010(4) -0.007(4)
C57 0.033(5) 0.042(5) 0.058(5) -0.021(4) 0.009(4) 0.011(4)
C58 0.026(4) 0.044(5) 0.052(5) -0.002(4) 0.000(4) 0.009(4)
C59 0.016(4) 0.039(5) 0.045(5) -0.012(4) 0.001(3) -0.003(3)
C72 0.018(3) 0.020(4) 0.026(4) -0.009(3) -0.002(3) 0.001(3)
C74 0.014(3) 0.034(4) 0.028(4) -0.015(3) -0.003(3) -0.007(3)
C75 0.022(4) 0.035(5) 0.034(4) -0.012(3) -0.007(3) 0.001(3)
C76 0.031(4) 0.043(5) 0.034(4) -0.021(4) 0.010(3) -0.019(4)
C77 0.026(4) 0.051(5) 0.039(4) -0.027(4) 0.008(3) -0.010(4)
C78 0.036(4) 0.035(5) 0.039(4) -0.026(4) 0.004(3) -0.005(4)
C79 0.028(4) 0.044(5) 0.028(4) -0.010(3) -0.002(3) -0.017(4)
C102 0.053(6) 0.055(6) 0.072(7) -0.025(5) 0.014(5) -0.020(5)
C104 0.058(7) 0.075(8) 0.059(6) -0.004(6) 0.006(5) 0.010(6)
C105 0.077(8) 0.078(8) 0.067(7) -0.015(6) -0.019(6) -0.032(7)

loop_
_atom_type_symbol
_atom_type_description
_atom_type_scat_dispersion_real
_atom_type_scat_dispersion_imag
_atom_type_scat_source
C C 0.0181 0.0091 'International Tables Vol C Tables 4.2.6.8 and 6.1.1.4'
H H 0.0000 0.0000 'International Tables Vol C Tables 4.2.6.8 and 6.1.1.4'
Ag Ag 0.1306 4.2820 'International Tables Vol C Tables 4.2.6.8 and 6.1.1.4'
F F 0.0727 0.0534 'International Tables Vol C Tables 4.2.6.8 and 6.1.1.4'
O O 0.0492 0.0322 'International Tables Vol C Tables 4.2.6.8 and 6.1.1.4'

loop_
_exptl_crystal_face_index_h
_exptl_crystal_face_index_k
_exptl_crystal_face_index_l
_exptl_crystal_face_perp_dist
0 -7 7 0.0093
0 7 -7 0.0023
4 2 -1 0.0392
-4 -2 1 0.0562
0 8 11 0.0060
0 -8 -11 0.0010

loop_
_geom_angle_atom_site_label_1
_geom_angle_atom_site_label_2
_geom_angle_atom_site_label_3
_geom_angle
_geom_angle_site_symmetry_1
_geom_angle_site_symmetry_3
_geom_angle_publ_flag
O11 Ag1 Ag2 77.19(11) . . ?
O11 Ag1 O33 81.54(15) . 1_455 ?
O31 Ag1 Ag2 79.99(12) . . ?
O31 Ag1 O11 151.54(17) . . ?
O31 Ag1 O33 122.06(16) . 1_455 ?
O33 Ag1 Ag2 157.95(11) 1_455 . ?
Ag1 Ag2 Ag2 78.37(2) . 2_765 ?
O11 Ag2 Ag1 160.00(12) 1_655 . ?
O11 Ag2 Ag2 91.48(12) 1_655 2_765 ?
O13 Ag2 Ag1 79.20(12) . . ?
O13 Ag2 Ag2 132.06(13) . 2_765 ?
O13 Ag2 O11 119.70(17) . 1_655 ?
O13 Ag2 O33 150.40(16) . . ?
O33 Ag2 Ag1 77.41(11) . . ?
O33 Ag2 Ag2 59.43(12) . 2_765 ?
O33 Ag2 O11 82.59(16) . 1_655 ?
Ag4 Ag3 Ag3 83.88(3) . 2_756 ?
O51 Ag3 Ag3 130.14(13) . 2_756 ?
O51 Ag3 Ag4 85.87(13) . . ?
O51 Ag3 O53 113.98(18) . 1_655 ?
O51 Ag3 O71 161.06(17) . . ?
O53 Ag3 Ag3 88.42(13) 1_655 2_756 ?
O53 Ag3 Ag4 158.69(12) 1_655 . ?
O71 Ag3 Ag3 59.89(12) . 2_756 ?
O71 Ag3 Ag4 79.10(12) . . ?
O71 Ag3 O53 79.84(17) . 1_655 ?
Ag3 Ag4 Ag4 76.96(2) . 2_656 ?
O53 Ag4 Ag3 78.84(13) . . ?
O53 Ag4 Ag4 64.50(13) . 2_656 ?
O53 Ag4 O71 80.21(17) . 1_455 ?
O71 Ag4 Ag3 159.03(11) 1_455 . ?
O71 Ag4 Ag4 94.95(10) 1_455 2_656 ?
O73 Ag4 Ag3 85.42(13) . . ?
O73 Ag4 Ag4 126.19(14) . 2_656 ?
O73 Ag4 O53 158.4(2) . . ?
O73 Ag4 O71 114.46(16) . 1_455 ?
Ag1 O11 Ag2 96.89(16) . 1_455 ?
C12 O11 Ag1 114.4(4) . . ?
C12 O11 Ag2 125.2(4) . 1_455 ?
C12 O13 Ag2 123.4(5) . . ?
C32 O31 Ag1 121.0(4) . . ?
Ag2 O33 Ag1 97.36(17) . 1_655 ?
C32 O33 Ag1 121.0(4) . 1_655 ?
C32 O33 Ag2 116.8(4) . . ?
C52 O51 Ag3 120.9(5) . . ?
Ag4 O53 Ag3 99.26(19) . 1_455 ?
C52 O53 Ag3 134.7(4) . 1_455 ?
C52 O53 Ag4 125.7(4) . . ?
Ag3 O71 Ag4 99.72(17) . 1_655 ?
C72 O71 Ag3 125.9(4) . . ?
C72 O71 Ag4 133.3(4) . 1_655 ?
C72 O73 Ag4 122.0(5) . . ?
C102 O103 C104 116.3(8) . . ?
O11 C12 C14 118.3(6) . . ?
O13 C12 O11 124.9(7) . . ?
O13 C12 C14 116.8(7) . . ?
C15 C14 C12 123.1(7) . . ?
C19 C14 C12 120.2(6) . . ?
C19 C14 C15 116.6(7) . . ?
F20 C15 C14 120.0(7) . . ?
F20 C15 C16 118.6(6) . . ?
C16 C15 C14 121.4(7) . . ?
F21 C16 C15 120.6(8) . . ?
F21 C16 C17 119.4(7) . . ?
C15 C16 C17 119.9(7) . . ?
F22 C17 C16 120.0(7) . . ?
F22 C17 C18 120.1(8) . . ?
C18 C17 C16 119.8(8) . . ?
F23 C18 C17 119.6(8) . . ?
F23 C18 C19 120.8(7) . . ?
C17 C18 C19 119.6(8) . . ?
F24 C19 C14 120.6(7) . . ?
F24 C19 C18 116.7(7) . . ?
C18 C19 C14 122.6(7) . . ?
O31 C32 O33 126.3(6) . . ?
O31 C32 C34 117.5(6) . . ?
O33 C32 C34 116.2(5) . . ?
C35 C34 C32 119.7(7) . . ?
C39 C34 C32 122.2(6) . . ?
C39 C34 C35 117.9(6) . . ?
F40 C35 C34 121.5(6) . . ?
F40 C35 C36 117.8(6) . . ?
C34 C35 C36 120.7(7) . . ?
F41 C36 C35 119.8(7) . . ?
C37 C36 F41 120.2(6) . . ?
C37 C36 C35 120.0(7) . . ?
F42 C37 C38 117.9(7) . . ?
C36 C37 F42 120.8(6) . . ?
C36 C37 C38 121.3(6) . . ?
F43 C38 C37 120.7(6) . . ?
F43 C38 C39 121.4(6) . . ?
C37 C38 C39 117.8(7) . . ?
F44 C39 C34 120.3(6) . . ?
F44 C39 C38 117.3(7) . . ?
C34 C39 C38 122.4(6) . . ?
O51 C52 O53 126.7(7) . . ?
O51 C52 C54 115.1(6) . . ?
O53 C52 C54 118.2(6) . . ?
C55 C54 C52 123.1(7) . . ?
C55 C54 C59 115.3(7) . . ?
C59 C54 C52 121.6(6) . . ?
F60 C55 C54 119.9(7) . . ?
F60 C55 C56 116.7(7) . . ?
C54 C55 C56 123.4(7) . . ?
F61 C56 C55 120.5(8) . . ?
F61 C56 C57 120.8(8) . . ?
C57 C56 C55 118.7(7) . . ?
F62 C57 C56 119.8(8) . . ?
F62 C57 C58 119.5(8) . . ?
C58 C57 C56 120.7(8) . . ?
F63 C58 C57 120.3(8) . . ?
F63 C58 C59 120.8(8) . . ?
C59 C58 C57 118.9(8) . . ?
F64 C59 C54 120.5(7) . . ?
F64 C59 C58 116.5(7) . . ?
C58 C59 C54 123.0(8) . . ?
O71 C72 C74 116.1(6) . . ?
O73 C72 O71 125.7(6) . . ?
O73 C72 C74 118.1(6) . . ?
C75 C74 C72 122.2(6) . . ?
C75 C74 C79 116.5(7) . . ?
C79 C74 C72 121.2(6) . . ?
F80 C75 C74 119.4(7) . . ?
F80 C75 C76 118.6(7) . . ?
C76 C75 C74 122.0(7) . . ?
F81 C76 C75 120.7(7) . . ?
F81 C76 C77 119.5(7) . . ?
C77 C76 C75 119.8(7) . . ?
F82 C77 C76 120.2(7) . . ?
F82 C77 C78 119.8(7) . . ?
C76 C77 C78 120.0(7) . . ?
F83 C78 C77 120.2(7) . . ?
F83 C78 C79 120.9(7) . . ?
C79 C78 C77 118.8(7) . . ?
F84 C79 C74 119.7(7) . . ?
F84 C79 C78 117.5(7) . . ?
C78 C79 C74 122.8(7) . . ?
O101 C102 O103 122.9(10) . . ?
O101 C102 C105 125.3(11) . . ?
O103 C102 C105 111.7(10) . . ?
O103 C104 H10A 109.5 . . ?
O103 C104 H10B 109.5 . . ?
O103 C104 H10C 109.5 . . ?
H10A C104 H10B 109.5 . . ?
H10A C104 H10C 109.5 . . ?
H10B C104 H10C 109.5 . . ?
C102 C105 H10D 109.5 . . ?
C102 C105 H10E 109.5 . . ?
C102 C105 H10F 109.5 . . ?
H10D C105 H10E 109.5 . . ?
H10D C105 H10F 109.5 . . ?
H10E C105 H10F 109.5 . . ?

loop_
_geom_bond_atom_site_label_1
_geom_bond_atom_site_label_2
_geom_bond_distance
_geom_bond_site_symmetry_2
_geom_bond_publ_flag
Ag1 Ag2 2.8813(7) . ?
Ag1 O11 2.325(5) . ?
Ag1 O31 2.216(5) . ?
Ag1 O33 2.419(4) 1_455 ?
Ag2 Ag2 3.0155(12) 2_765 ?
Ag2 O11 2.403(4) 1_655 ?
Ag2 O13 2.192(5) . ?
Ag2 O33 2.291(5) . ?
Ag3 Ag3 3.0674(11) 2_756 ?
Ag3 Ag4 2.8257(7) . ?
Ag3 O51 2.177(5) . ?
Ag3 O53 2.418(5) 1_655 ?
Ag3 O71 2.237(5) . ?
Ag4 Ag4 3.0063(11) 2_656 ?
Ag4 O53 2.237(5) . ?
Ag4 O71 2.402(5) 1_455 ?
Ag4 O73 2.189(5) . ?
F20 C15 1.331(9) . ?
F21 C16 1.335(8) . ?
F22 C17 1.341(10) . ?
F23 C18 1.354(10) . ?
F24 C19 1.352(8) . ?
F40 C35 1.344(9) . ?
F41 C36 1.357(8) . ?
F42 C37 1.353(8) . ?
F43 C38 1.326(9) . ?
F44 C39 1.339(8) . ?
F60 C55 1.358(9) . ?
F61 C56 1.337(9) . ?
F62 C57 1.352(9) . ?
F63 C58 1.337(10) . ?
F64 C59 1.344(9) . ?
F80 C75 1.341(9) . ?
F81 C76 1.327(8) . ?
F82 C77 1.336(9) . ?
F83 C78 1.333(9) . ?
F84 C79 1.355(8) . ?
O11 Ag2 2.403(4) 1_455 ?
O11 C12 1.281(8) . ?
O13 C12 1.242(8) . ?
O31 C32 1.250(8) . ?
O33 Ag1 2.419(4) 1_655 ?
O33 C32 1.273(8) . ?
O51 C52 1.244(8) . ?
O53 Ag3 2.418(5) 1_455 ?
O53 C52 1.263(8) . ?
O71 Ag4 2.402(5) 1_655 ?
O71 C72 1.279(8) . ?
O73 C72 1.243(8) . ?
O101 C102 1.203(12) . ?
O103 C102 1.293(13) . ?
O103 C104 1.440(13) . ?
C12 C14 1.504(10) . ?
C14 C15 1.397(9) . ?
C14 C19 1.382(11) . ?
C15 C16 1.367(11) . ?
C16 C17 1.386(12) . ?
C17 C18 1.363(11) . ?
C18 C19 1.368(11) . ?
C32 C34 1.524(9) . ?
C34 C35 1.379(10) . ?
C34 C39 1.369(10) . ?
C35 C36 1.384(10) . ?
C36 C37 1.351(11) . ?
C37 C38 1.374(10) . ?
C38 C39 1.386(10) . ?
C52 C54 1.509(10) . ?
C54 C55 1.373(10) . ?
C54 C59 1.396(10) . ?
C55 C56 1.377(11) . ?
C56 C57 1.371(12) . ?
C57 C58 1.369(13) . ?
C58 C59 1.369(12) . ?
C72 C74 1.500(9) . ?
C74 C75 1.383(10) . ?
C74 C79 1.389(11) . ?
C75 C76 1.371(10) . ?
C76 C77 1.370(11) . ?
C77 C78 1.389(11) . ?
C78 C79 1.363(11) . ?
C102 C105 1.515(15) . ?
C104 H10A 0.9800 . ?
C104 H10B 0.9800 . ?
C104 H10C 0.9800 . ?
C105 H10D 0.9800 . ?
C105 H10E 0.9800 . ?
C105 H10F 0.9800 . ?

loop_
_exptl_oxdiff_crystal_face_indexfrac_h
_exptl_oxdiff_crystal_face_indexfrac_k
_exptl_oxdiff_crystal_face_indexfrac_l
_exptl_oxdiff_crystal_face_x
_exptl_oxdiff_crystal_face_y
_exptl_oxdiff_crystal_face_z
-0.0000 -7.0267 6.9881 -0.0410 0.0244 -0.9933
0.0000 7.0267 -6.9881 0.0410 -0.0244 0.9933
3.9952 1.9977 -1.0017 -1.1030 -0.0798 0.1176
-3.9952 -1.9977 1.0017 1.1030 0.0798 -0.1176
0.0020 8.0022 11.0033 -0.0108 0.9928 0.1061
-0.0020 -8.0022 -11.0033 0.0108 -0.9928 -0.1061
